data_4033864
loop_
_publ_author_name
'Mao, Jia'
'Zhang, Hao'
'Ding, Xiang-Feng'
'Luo, Xiaoyan'
'Deng, Wei-Ping'

_publ_section_title
;
 Synergistic Catalysis for Asymmetric [3 + 2] Cycloadditions of
 2-Indolylmethanols with <i>\a,\b</i>-Unsaturated Aldehydes.
;
_journal_issue 17
_journal_name_full 'The Journal of organic chemistry'
_journal_page_first 11186
_journal_page_last 11194
_journal_paper_doi 10.1021/acs.joc.9b01234
_journal_volume 84
_journal_year 2019
_chemical_absolute_configuration rmad
_chemical_formula_moiety 'C35 H31 N O2'
_chemical_formula_sum 'C35 H31 N O2'
_chemical_formula_weight 497.61
_space_group_crystal_system orthorhombic
_space_group_IT_number 19
_space_group_name_Hall 'P 2ac 2ab'
_space_group_name_H-M_alt 'P 21 21 21'
_atom_sites_solution_hydrogens geom
_atom_sites_solution_primary dual
_audit_creation_date 2018-12-19
_audit_creation_method
;
Olex2 1.2
(compiled 2018.05.29 svn.r3508 for OlexSys, GUI svn.r5506)
;
_cell_angle_alpha 90
_cell_angle_beta 90
_cell_angle_gamma 90
_cell_formula_units_Z 4
_cell_length_a 11.5493(3)
_cell_length_b 14.4808(4)
_cell_length_c 15.7452(4)
_cell_measurement_reflns_used 9929
_cell_measurement_temperature 170(2)
_cell_measurement_theta_max 55.004
_cell_measurement_theta_min 3.61
_cell_volume 2633.28(12)
_computing_cell_refinement 'SAINT v8.37A (Bruker, 2015)'
_computing_data_reduction 'SAINT v8.37A (Bruker, 2015)'
_computing_molecular_graphics 'Olex2 (Dolomanov et al., 2009)'
_computing_publication_material 'Olex2 (Dolomanov et al., 2009)'
_computing_structure_refinement 'ShelXL (Sheldrick, 2015)'
_computing_structure_solution 'ShelXT (Sheldrick, 2015)'
_diffrn_ambient_temperature 169.99
_diffrn_measured_fraction_theta_full 0.991
_diffrn_measured_fraction_theta_max 0.990
_diffrn_measurement_device_type 'Bruker D8 Venture'
_diffrn_measurement_method '\f and \w scans'
_diffrn_radiation_type GaK\a
_diffrn_radiation_wavelength 1.34139
_diffrn_reflns_av_R_equivalents 0.0542
_diffrn_reflns_av_unetI/netI 0.0342
_diffrn_reflns_Laue_measured_fraction_full 0.991
_diffrn_reflns_Laue_measured_fraction_max 0.990
_diffrn_reflns_limit_h_max 14
_diffrn_reflns_limit_h_min -12
_diffrn_reflns_limit_k_max 17
_diffrn_reflns_limit_k_min -17
_diffrn_reflns_limit_l_max 19
_diffrn_reflns_limit_l_min -18
_diffrn_reflns_number 28564
_diffrn_reflns_point_group_measured_fraction_full 0.992
_diffrn_reflns_point_group_measured_fraction_max 0.991
_diffrn_reflns_theta_full 53.594
_diffrn_reflns_theta_max 55.012
_diffrn_reflns_theta_min 4.130
_diffrn_standards_number 0
_exptl_absorpt_coefficient_mu 0.386
_exptl_absorpt_correction_T_max 0.7508
_exptl_absorpt_correction_T_min 0.5283
_exptl_absorpt_correction_type multi-scan
_exptl_absorpt_process_details
'SADABS-2016/2 (Bruker,2016/2) was used for absorption correction. wR2(int) was 0.1812 before and 0.0748 after correction. The Ratio of minimum to maximum transmission is 0.7036. The \l/2 correction factor is Not present.'
_exptl_crystal_colour colourless
_exptl_crystal_density_diffrn 1.255
_exptl_crystal_description block
_exptl_crystal_F_000 1056
_exptl_crystal_size_max 0.12
_exptl_crystal_size_mid 0.1
_exptl_crystal_size_min 0.08
_refine_diff_density_max 0.515
_refine_diff_density_min -0.370
_refine_diff_density_rms 0.046
_refine_ls_abs_structure_details
;
 Flack x determined using 2016 quotients [(I+)-(I-)]/[(I+)+(I-)]
 (Parsons, Flack and Wagner, Acta Cryst. B69 (2013) 249-259).
;
_refine_ls_abs_structure_Flack 0.02(11)
_refine_ls_extinction_method none
_refine_ls_goodness_of_fit_ref 1.034
_refine_ls_hydrogen_treatment constr
_refine_ls_matrix_type full
_refine_ls_number_parameters 344
_refine_ls_number_reflns 4989
_refine_ls_number_restraints 0
_refine_ls_restrained_S_all 1.034
_refine_ls_R_factor_all 0.0453
_refine_ls_R_factor_gt 0.0431
_refine_ls_shift/su_max 0.001
_refine_ls_shift/su_mean 0.000
_refine_ls_structure_factor_coef Fsqd
_refine_ls_weighting_details 'w=1/[\s^2^(Fo^2^)+(0.0512P)^2^+1.0588P] where P=(Fo^2^+2Fc^2^)/3'
_refine_ls_weighting_scheme calc
_refine_ls_wR_factor_gt 0.1077
_refine_ls_wR_factor_ref 0.1096
_reflns_Friedel_coverage 0.772
_reflns_Friedel_fraction_full 0.994
_reflns_Friedel_fraction_max 0.992
_reflns_number_gt 4768
_reflns_number_total 4989
_reflns_threshold_expression 'I > 2\s(I)'
_cod_data_source_file jo9b01234_si_002.cif
_cod_data_source_block mjl18650_0m
_cod_database_code 4033864
_shelx_shelxl_version_number 2016/6
_shelx_space_group_comment
;
The symmetry employed for this shelxl refinement is uniquely defined
by the following loop, which should always be used as a source of
symmetry information in preference to the above space-group names.
They are only intended as comments.
;
_shelx_estimated_absorpt_t_max 0.970
_shelx_estimated_absorpt_t_min 0.955
_olex2_refinement_description
;
1. Fixed Uiso
 At 1.2 times of:
  All C(H) groups, All C(H,H) groups, All N(H) groups
 At 1.5 times of:
  All C(H,H,H) groups
2.a Ternary CH refined with riding coordinates:
 C2(H2), C3(H3)
2.b Secondary CH2 refined with riding coordinates:
 C1(H1A,H1B), C22(H22A,H22B)
2.c Aromatic/amide H refined with riding coordinates:
 N1(H1), C8(H8), C9(H9), C10(H10), C11(H11), C14(H14), C15(H15), C16(H16),
 C17(H17), C18(H18), C19(H19), C20(H20), C25(H25), C26(H26), C27(H27), C28(H28),
  C29(H29), C31(H31), C32(H32), C33(H33), C34(H34), C35(H35)
2.d Idealised Me refined as rotating group:
 C23(H23A,H23B,H23C)
;
_olex2_submission_special_instructions 'No special instructions were received'

loop_
_space_group_symop_operation_xyz
'x, y, z'
'-x+1/2, -y, z+1/2'
'-x, y+1/2, -z+1/2'
'x+1/2, -y+1/2, -z'

loop_
_atom_site_label
_atom_site_type_symbol
_atom_site_fract_x
_atom_site_fract_y
_atom_site_fract_z
_atom_site_U_iso_or_equiv
_atom_site_adp_type
_atom_site_occupancy
_atom_site_site_symmetry_order
_atom_site_calc_flag
_atom_site_refinement_flags_posn
O1 O 0.88753(17) 0.45196(17) 0.58748(16) 0.0518(6) Uani 1 1 d .
O2 O 0.81418(17) 0.58141(17) 0.53121(14) 0.0490(6) Uani 1 1 d .
N1 N 0.11610(18) 0.41060(15) 0.51986(13) 0.0292(5) Uani 1 1 d .
H1 H 0.050222 0.427025 0.543534 0.035 Uiso 1 1 calc R
C1 C 0.4897(2) 0.5258(2) 0.65487(17) 0.0318(6) Uani 1 1 d .
H1A H 0.463625 0.579206 0.689110 0.038 Uiso 1 1 calc R
H1B H 0.498407 0.472246 0.693460 0.038 Uiso 1 1 calc R
C2 C 0.3983(2) 0.50362(17) 0.58746(16) 0.0263(5) Uani 1 1 d .
H2 H 0.394610 0.558318 0.548782 0.032 Uiso 1 1 calc R
C3 C 0.4265(2) 0.41791(18) 0.53016(16) 0.0265(5) Uani 1 1 d .
H3 H 0.453216 0.366256 0.567484 0.032 Uiso 1 1 calc R
C4 C 0.3072(2) 0.39502(17) 0.49751(15) 0.0258(5) Uani 1 1 d .
C5 C 0.2252(2) 0.43301(18) 0.54755(15) 0.0265(5) Uani 1 1 d .
C6 C 0.2698(2) 0.48736(17) 0.62211(15) 0.0259(5) Uani 1 1 d .
C7 C 0.1294(2) 0.35728(18) 0.44765(16) 0.0288(5) Uani 1 1 d .
C8 C 0.0455(2) 0.3208(2) 0.39350(18) 0.0362(6) Uani 1 1 d .
H8 H -0.034624 0.330208 0.404039 0.043 Uiso 1 1 calc R
C9 C 0.0825(3) 0.2708(2) 0.32428(18) 0.0391(7) Uani 1 1 d .
H9 H 0.026943 0.245396 0.286404 0.047 Uiso 1 1 calc R
C10 C 0.2002(3) 0.25663(19) 0.30872(18) 0.0376(6) Uani 1 1 d .
H10 H 0.223108 0.221832 0.260416 0.045 Uiso 1 1 calc R
C11 C 0.2836(3) 0.29201(17) 0.36184(17) 0.0320(6) Uani 1 1 d .
H11 H 0.363344 0.281220 0.350740 0.038 Uiso 1 1 calc R
C12 C 0.2497(2) 0.34414(17) 0.43252(16) 0.0272(5) Uani 1 1 d .
C13 C 0.5176(2) 0.43467(18) 0.46262(15) 0.0273(5) Uani 1 1 d .
C14 C 0.6157(2) 0.3790(2) 0.46032(18) 0.0339(6) Uani 1 1 d .
H14 H 0.623932 0.329991 0.499968 0.041 Uiso 1 1 calc R
C15 C 0.7016(2) 0.3947(2) 0.4005(2) 0.0451(7) Uani 1 1 d .
H15 H 0.768647 0.356624 0.399811 0.054 Uiso 1 1 calc R
C16 C 0.6906(3) 0.4648(3) 0.3421(2) 0.0513(8) Uani 1 1 d .
H16 H 0.750060 0.475543 0.301586 0.062 Uiso 1 1 calc R
C17 C 0.5931(3) 0.5194(2) 0.34269(19) 0.0452(7) Uani 1 1 d .
H17 H 0.584856 0.567540 0.302134 0.054 Uiso 1 1 calc R
C18 C 0.5063(2) 0.5043(2) 0.40255(17) 0.0349(6) Uani 1 1 d .
H18 H 0.438898 0.541902 0.402281 0.042 Uiso 1 1 calc R
C19 C 0.6047(2) 0.54766(19) 0.61524(17) 0.0318(6) Uani 1 1 d .
H19 H 0.610113 0.600863 0.580163 0.038 Uiso 1 1 calc R
C20 C 0.6989(2) 0.4972(2) 0.62631(17) 0.0334(6) Uani 1 1 d .
H20 H 0.694916 0.449349 0.667526 0.040 Uiso 1 1 calc R
C21 C 0.8092(2) 0.5080(2) 0.58088(19) 0.0381(6) Uani 1 1 d .
C22 C 0.9177(3) 0.5840(3) 0.4778(3) 0.0647(11) Uani 1 1 d .
H22A H 0.987257 0.593356 0.513541 0.078 Uiso 1 1 calc R
H22B H 0.926377 0.524632 0.447239 0.078 Uiso 1 1 calc R
C23 C 0.9076(4) 0.6572(5) 0.4187(4) 0.122(3) Uani 1 1 d .
H23A H 0.838688 0.647511 0.383411 0.182 Uiso 1 1 calc GR
H23B H 0.976525 0.658772 0.382424 0.182 Uiso 1 1 calc GR
H23C H 0.900436 0.715837 0.449216 0.182 Uiso 1 1 calc GR
C24 C 0.1960(2) 0.57484(18) 0.63410(15) 0.0281(5) Uani 1 1 d .
C25 C 0.2140(2) 0.65510(18) 0.58821(18) 0.0349(6) Uani 1 1 d .
H25 H 0.279047 0.659199 0.551463 0.042 Uiso 1 1 calc R
C26 C 0.1391(3) 0.7297(2) 0.5947(2) 0.0415(7) Uani 1 1 d .
H26 H 0.153454 0.784211 0.562871 0.050 Uiso 1 1 calc R
C27 C 0.0437(3) 0.7248(2) 0.6475(2) 0.0433(7) Uani 1 1 d .
H27 H -0.007257 0.775969 0.652388 0.052 Uiso 1 1 calc R
C28 C 0.0232(3) 0.6457(2) 0.6926(2) 0.0425(7) Uani 1 1 d .
H28 H -0.042634 0.641810 0.728580 0.051 Uiso 1 1 calc R
C29 C 0.0985(2) 0.5711(2) 0.68597(18) 0.0354(6) Uani 1 1 d .
H29 H 0.083031 0.516458 0.717438 0.042 Uiso 1 1 calc R
C30 C 0.2724(2) 0.42788(18) 0.70296(15) 0.0265(5) Uani 1 1 d .
C31 C 0.2934(2) 0.46776(19) 0.78233(16) 0.0302(5) Uani 1 1 d .
H31 H 0.304148 0.532646 0.786493 0.036 Uiso 1 1 calc R
C32 C 0.2988(2) 0.4141(2) 0.85484(17) 0.0336(6) Uani 1 1 d .
H32 H 0.313371 0.442320 0.908252 0.040 Uiso 1 1 calc R
C33 C 0.2831(2) 0.3193(2) 0.85005(17) 0.0354(6) Uani 1 1 d .
H33 H 0.286763 0.282659 0.900031 0.042 Uiso 1 1 calc R
C34 C 0.2624(2) 0.27859(19) 0.77279(18) 0.0364(6) Uani 1 1 d .
H34 H 0.251742 0.213654 0.769205 0.044 Uiso 1 1 calc R
C35 C 0.2569(2) 0.33279(19) 0.69936(17) 0.0321(6) Uani 1 1 d .
H35 H 0.242281 0.304118 0.646155 0.038 Uiso 1 1 calc R

loop_
_atom_site_aniso_label
_atom_site_aniso_U_11
_atom_site_aniso_U_22
_atom_site_aniso_U_33
_atom_site_aniso_U_23
_atom_site_aniso_U_13
_atom_site_aniso_U_12
O1 0.0224(10) 0.0689(14) 0.0641(14) -0.0050(12) 0.0039(10) 0.0052(10)
O2 0.0229(10) 0.0782(15) 0.0460(12) 0.0125(11) -0.0012(9) -0.0107(10)
N1 0.0163(10) 0.0424(12) 0.0288(11) -0.0017(9) 0.0004(8) 0.0006(9)
C1 0.0213(12) 0.0431(14) 0.0309(13) -0.0075(11) 0.0004(10) -0.0018(10)
C2 0.0192(11) 0.0348(12) 0.0249(12) -0.0017(10) 0.0014(10) 0.0010(10)
C3 0.0193(11) 0.0336(13) 0.0267(12) -0.0019(10) 0.0002(10) 0.0010(10)
C4 0.0183(11) 0.0333(12) 0.0259(12) 0.0016(10) 0.0015(9) 0.0016(9)
C5 0.0198(11) 0.0343(12) 0.0255(12) 0.0007(10) -0.0001(10) 0.0009(10)
C6 0.0192(11) 0.0348(13) 0.0237(11) -0.0016(10) 0.0015(9) 0.0022(10)
C7 0.0256(12) 0.0345(13) 0.0262(12) 0.0035(10) -0.0021(10) -0.0011(10)
C8 0.0264(13) 0.0440(15) 0.0381(15) 0.0059(13) -0.0072(12) -0.0037(11)
C9 0.0419(17) 0.0437(15) 0.0317(15) 0.0004(12) -0.0114(13) -0.0097(13)
C10 0.0476(18) 0.0369(14) 0.0282(13) -0.0025(11) -0.0016(13) -0.0050(13)
C11 0.0327(14) 0.0329(12) 0.0306(13) -0.0002(10) 0.0029(11) -0.0014(11)
C12 0.0246(12) 0.0312(12) 0.0258(12) 0.0044(10) -0.0009(10) -0.0016(10)
C13 0.0190(11) 0.0370(13) 0.0260(12) -0.0065(10) 0.0011(10) -0.0015(10)
C14 0.0247(13) 0.0398(14) 0.0372(14) -0.0070(12) 0.0023(11) 0.0043(11)
C15 0.0248(14) 0.0586(18) 0.0519(18) -0.0174(15) 0.0099(13) 0.0009(13)
C16 0.0395(17) 0.074(2) 0.0405(17) -0.0146(16) 0.0194(14) -0.0118(16)
C17 0.0451(17) 0.0601(19) 0.0306(15) 0.0033(14) 0.0050(13) -0.0094(15)
C18 0.0280(13) 0.0470(15) 0.0296(13) -0.0013(12) 0.0013(11) 0.0002(12)
C19 0.0240(12) 0.0402(14) 0.0311(13) -0.0073(11) -0.0013(11) -0.0048(11)
C20 0.0228(13) 0.0438(14) 0.0335(13) -0.0033(11) 0.0005(11) -0.0035(11)
C21 0.0229(13) 0.0562(17) 0.0353(14) -0.0055(13) -0.0029(11) -0.0069(12)
C22 0.0265(16) 0.109(3) 0.059(2) 0.026(2) 0.0017(15) -0.0044(18)
C23 0.038(2) 0.201(7) 0.126(5) 0.097(5) 0.019(3) 0.024(3)
C24 0.0212(12) 0.0397(13) 0.0236(12) -0.0025(10) -0.0019(10) 0.0044(11)
C25 0.0271(13) 0.0415(14) 0.0360(14) 0.0006(12) 0.0034(12) 0.0047(11)
C26 0.0380(16) 0.0410(15) 0.0454(17) 0.0046(13) 0.0010(14) 0.0077(12)
C27 0.0336(15) 0.0481(16) 0.0483(17) -0.0028(14) -0.0003(13) 0.0194(13)
C28 0.0281(14) 0.0567(19) 0.0429(16) 0.0017(14) 0.0058(13) 0.0149(13)
C29 0.0251(13) 0.0461(15) 0.0350(14) 0.0038(12) 0.0030(11) 0.0081(12)
C30 0.0145(11) 0.0377(13) 0.0274(12) -0.0005(10) 0.0020(9) 0.0038(10)
C31 0.0240(12) 0.0367(13) 0.0301(13) -0.0032(11) 0.0014(10) 0.0043(10)
C32 0.0250(13) 0.0491(15) 0.0267(12) -0.0036(12) -0.0011(11) 0.0059(12)
C33 0.0282(13) 0.0477(15) 0.0301(13) 0.0074(12) 0.0017(11) 0.0017(12)
C34 0.0338(15) 0.0357(14) 0.0398(15) 0.0051(12) 0.0031(12) -0.0035(12)
C35 0.0270(13) 0.0405(14) 0.0288(13) -0.0007(11) -0.0003(11) -0.0029(11)

loop_
_atom_type_symbol
_atom_type_description
_atom_type_scat_dispersion_real
_atom_type_scat_dispersion_imag
_atom_type_scat_source
C C 0.0148 0.0070 'International Tables Vol C Tables 4.2.6.8 and 6.1.1.4'
H H 0.0000 0.0000 'International Tables Vol C Tables 4.2.6.8 and 6.1.1.4'
N N 0.0253 0.0136 'International Tables Vol C Tables 4.2.6.8 and 6.1.1.4'
O O 0.0412 0.0250 'International Tables Vol C Tables 4.2.6.8 and 6.1.1.4'

loop_
_geom_angle_atom_site_label_1
_geom_angle_atom_site_label_2
_geom_angle_atom_site_label_3
_geom_angle
C21 O2 C22 113.4(3)
C5 N1 H1 126.5
C5 N1 C7 106.9(2)
C7 N1 H1 126.5
H1A C1 H1B 108.0
C2 C1 H1A 109.3
C2 C1 H1B 109.3
C19 C1 H1A 109.3
C19 C1 H1B 109.3
C19 C1 C2 111.5(2)
C1 C2 H2 106.6
C1 C2 C3 114.9(2)
C1 C2 C6 115.8(2)
C3 C2 H2 106.6
C3 C2 C6 105.83(19)
C6 C2 H2 106.6
C2 C3 H3 108.5
C4 C3 C2 100.38(19)
C4 C3 H3 108.5
C4 C3 C13 115.5(2)
C13 C3 C2 114.9(2)
C13 C3 H3 108.5
C5 C4 C3 110.7(2)
C5 C4 C12 107.6(2)
C12 C4 C3 141.7(2)
N1 C5 C6 133.4(2)
C4 C5 N1 111.3(2)
C4 C5 C6 115.3(2)
C5 C6 C2 97.41(18)
C5 C6 C24 109.6(2)
C5 C6 C30 111.1(2)
C24 C6 C2 115.8(2)
C30 C6 C2 110.33(19)
C30 C6 C24 111.74(19)
N1 C7 C8 129.5(2)
N1 C7 C12 108.7(2)
C8 C7 C12 121.7(2)
C7 C8 H8 121.1
C9 C8 C7 117.9(3)
C9 C8 H8 121.1
C8 C9 H9 119.4
C8 C9 C10 121.2(3)
C10 C9 H9 119.4
C9 C10 H10 119.3
C11 C10 C9 121.4(3)
C11 C10 H10 119.3
C10 C11 H11 120.4
C10 C11 C12 119.2(3)
C12 C11 H11 120.4
C7 C12 C4 105.4(2)
C11 C12 C4 135.9(2)
C11 C12 C7 118.6(2)
C14 C13 C3 119.4(2)
C18 C13 C3 121.9(2)
C18 C13 C14 118.7(2)
C13 C14 H14 119.8
C15 C14 C13 120.4(3)
C15 C14 H14 119.8
C14 C15 H15 119.7
C16 C15 C14 120.6(3)
C16 C15 H15 119.7
C15 C16 H16 120.2
C15 C16 C17 119.7(3)
C17 C16 H16 120.2
C16 C17 H17 119.9
C16 C17 C18 120.2(3)
C18 C17 H17 119.9
C13 C18 C17 120.5(3)
C13 C18 H18 119.8
C17 C18 H18 119.8
C1 C19 H19 118.1
C20 C19 C1 123.8(3)
C20 C19 H19 118.1
C19 C20 H20 116.9
C19 C20 C21 126.1(3)
C21 C20 H20 116.9
O1 C21 O2 123.6(3)
O1 C21 C20 122.0(3)
O2 C21 C20 114.4(2)
O2 C22 H22A 109.8
O2 C22 H22B 109.8
H22A C22 H22B 108.3
C23 C22 O2 109.2(3)
C23 C22 H22A 109.8
C23 C22 H22B 109.8
C22 C23 H23A 109.5
C22 C23 H23B 109.5
C22 C23 H23C 109.5
H23A C23 H23B 109.5
H23A C23 H23C 109.5
H23B C23 H23C 109.5
C25 C24 C6 122.9(2)
C25 C24 C29 117.5(2)
C29 C24 C6 119.2(2)
C24 C25 H25 119.3
C24 C25 C26 121.4(3)
C26 C25 H25 119.3
C25 C26 H26 119.9
C27 C26 C25 120.1(3)
C27 C26 H26 119.9
C26 C27 H27 120.2
C28 C27 C26 119.6(3)
C28 C27 H27 120.2
C27 C28 H28 119.9
C27 C28 C29 120.2(3)
C29 C28 H28 119.9
C24 C29 H29 119.4
C28 C29 C24 121.3(3)
C28 C29 H29 119.4
C31 C30 C6 120.8(2)
C35 C30 C6 121.3(2)
C35 C30 C31 117.9(2)
C30 C31 H31 119.5
C32 C31 C30 120.9(3)
C32 C31 H31 119.5
C31 C32 H32 119.8
C31 C32 C33 120.4(3)
C33 C32 H32 119.8
C32 C33 H33 120.1
C34 C33 C32 119.7(3)
C34 C33 H33 120.1
C33 C34 H34 120.0
C33 C34 C35 120.0(3)
C35 C34 H34 120.0
C30 C35 C34 121.1(2)
C30 C35 H35 119.5
C34 C35 H35 119.5

loop_
_geom_bond_atom_site_label_1
_geom_bond_atom_site_label_2
_geom_bond_distance
O1 C21 1.220(4)
O2 C21 1.321(4)
O2 C22 1.463(4)
N1 H1 0.8800
N1 C5 1.372(3)
N1 C7 1.383(3)
C1 H1A 0.9900
C1 H1B 0.9900
C1 C2 1.532(3)
C1 C19 1.501(4)
C2 H2 1.0000
C2 C3 1.569(4)
C2 C6 1.598(3)
C3 H3 1.0000
C3 C4 1.507(3)
C3 C13 1.516(3)
C4 C5 1.350(3)
C4 C12 1.425(3)
C5 C6 1.505(3)
C6 C24 1.539(3)
C6 C30 1.537(3)
C7 C8 1.395(4)
C7 C12 1.422(4)
C8 H8 0.9500
C8 C9 1.377(4)
C9 H9 0.9500
C9 C10 1.396(4)
C10 H10 0.9500
C10 C11 1.375(4)
C11 H11 0.9500
C11 C12 1.401(4)
C13 C14 1.391(4)
C13 C18 1.389(4)
C14 H14 0.9500
C14 C15 1.387(4)
C15 H15 0.9500
C15 C16 1.376(5)
C16 H16 0.9500
C16 C17 1.376(5)
C17 H17 0.9500
C17 C18 1.393(4)
C18 H18 0.9500
C19 H19 0.9500
C19 C20 1.323(4)
C20 H20 0.9500
C20 C21 1.469(4)
C22 H22A 0.9900
C22 H22B 0.9900
C22 C23 1.415(6)
C23 H23A 0.9800
C23 H23B 0.9800
C23 H23C 0.9800
C24 C25 1.384(4)
C24 C29 1.392(4)
C25 H25 0.9500
C25 C26 1.387(4)
C26 H26 0.9500
C26 C27 1.381(4)
C27 H27 0.9500
C27 C28 1.368(5)
C28 H28 0.9500
C28 C29 1.391(4)
C29 H29 0.9500
C30 C31 1.398(4)
C30 C35 1.390(4)
C31 H31 0.9500
C31 C32 1.383(4)
C32 H32 0.9500
C32 C33 1.387(4)
C33 H33 0.9500
C33 C34 1.373(4)
C34 H34 0.9500
C34 C35 1.399(4)
C35 H35 0.9500
